data_4038300
loop_
_publ_author_name
'Guo, Jiami'
'Mao, Chenlu'
'Deng, Bin'
'Ye, Liyi'
'Yin, Yingwu'
'Gao, Yuxing'
'Tu, Song'

_publ_section_title
;
 Azobisisobutyronitrile-Initiated Oxidative C-H Functionalization of
 Simple Alcohols with Diaryl(arylethynyl)phosphine Oxides: A Metal-Free
 Approach toward Hydroxymethyl Benzo[<i>b</i>]phosphole Oxides and
 6<i>H</i>-Indeno[2,1-<i>b</i>]phosphindole 5-Oxide Derivatives.
;
_journal_name_full 'The Journal of organic chemistry'
_journal_paper_doi 10.1021/acs.joc.0c00118
_journal_year 2020
_chemical_formula_moiety 'C22 H19 O2 P'
_chemical_formula_sum 'C22 H19 O2 P'
_chemical_formula_weight 346.34
_chemical_name_systematic '2-(1-hydroxyethyl)-1,3-diphenylphosphindole 1-oxide'
_space_group_crystal_system triclinic
_space_group_IT_number 2
_space_group_name_Hall '-P 1'
_space_group_name_H-M_alt 'P -1'
_atom_sites_solution_hydrogens geom
_atom_sites_solution_primary dual
_audit_creation_date 2019-12-05
_audit_creation_method
;
Olex2 1.2
(compiled 2018.05.29 svn.r3508 for OlexSys, GUI svn.r5506)
;
_cell_angle_alpha 99.412(4)
_cell_angle_beta 113.277(4)
_cell_angle_gamma 107.356(4)
_cell_formula_units_Z 2
_cell_length_a 9.5029(4)
_cell_length_b 10.3608(5)
_cell_length_c 11.0975(4)
_cell_measurement_reflns_used 4331
_cell_measurement_temperature 100.00(10)
_cell_measurement_theta_max 72.9430
_cell_measurement_theta_min 4.5680
_cell_volume 907.31(9)
_computing_cell_refinement 'CrysAlisPro 1.171.40.21a (Rigaku OD, 2018)'
_computing_data_collection 'CrysAlisPro 1.171.40.21a (Rigaku OD, 2018)'
_computing_data_reduction 'CrysAlisPro 1.171.40.21a (Rigaku OD, 2018)'
_computing_molecular_graphics 'Olex2 (Dolomanov et al., 2009)'
_computing_publication_material 'Olex2 (Dolomanov et al., 2009)'
_computing_structure_refinement 'ShelXL (Sheldrick, 2015)'
_computing_structure_solution 'ShelXT (Sheldrick, 2015)'
_diffrn_ambient_temperature 100.00(10)
_diffrn_measured_fraction_theta_full 0.986
_diffrn_measured_fraction_theta_max 0.930
_diffrn_measurement_device_type 'XtaLAB Synergy, Dualflex, HyPix'
_diffrn_measurement_method '\w scans'
_diffrn_radiation_type CuK\a
_diffrn_radiation_wavelength 1.54184
_diffrn_reflns_av_R_equivalents 0.0491
_diffrn_reflns_av_unetI/netI 0.0528
_diffrn_reflns_Laue_measured_fraction_full 0.986
_diffrn_reflns_Laue_measured_fraction_max 0.930
_diffrn_reflns_limit_h_max 11
_diffrn_reflns_limit_h_min -11
_diffrn_reflns_limit_k_max 12
_diffrn_reflns_limit_k_min -11
_diffrn_reflns_limit_l_max 11
_diffrn_reflns_limit_l_min -13
_diffrn_reflns_number 9366
_diffrn_reflns_point_group_measured_fraction_full 0.986
_diffrn_reflns_point_group_measured_fraction_max 0.930
_diffrn_reflns_theta_full 67.684
_diffrn_reflns_theta_max 73.734
_diffrn_reflns_theta_min 4.580
_diffrn_source 'micro-focus sealed X-ray tube'
_exptl_absorpt_coefficient_mu 1.428
_exptl_absorpt_correction_T_max 1.00000
_exptl_absorpt_correction_T_min 0.52865
_exptl_absorpt_correction_type multi-scan
_exptl_crystal_colour colourless
_exptl_crystal_colour_primary colourless
_exptl_crystal_density_diffrn 1.268
_exptl_crystal_description block
_exptl_crystal_F_000 364
_exptl_crystal_size_max 0.2
_exptl_crystal_size_mid 0.05
_exptl_crystal_size_min 0.05
_refine_diff_density_max 0.349
_refine_diff_density_min -0.550
_refine_diff_density_rms 0.070
_refine_ls_extinction_method none
_refine_ls_goodness_of_fit_ref 1.087
_refine_ls_hydrogen_treatment constr
_refine_ls_matrix_type full
_refine_ls_number_parameters 228
_refine_ls_number_reflns 3410
_refine_ls_number_restraints 0
_refine_ls_restrained_S_all 1.087
_refine_ls_R_factor_all 0.0565
_refine_ls_R_factor_gt 0.0491
_refine_ls_shift/su_max 0.000
_refine_ls_shift/su_mean 0.000
_refine_ls_structure_factor_coef Fsqd
_refine_ls_weighting_details 'w=1/[\s^2^(Fo^2^)+(0.0823P)^2^+0.4855P] where P=(Fo^2^+2Fc^2^)/3'
_refine_ls_weighting_scheme calc
_refine_ls_wR_factor_gt 0.1305
_refine_ls_wR_factor_ref 0.1509
_reflns_Friedel_coverage 0.000
_reflns_number_gt 3014
_reflns_number_total 3410
_reflns_threshold_expression 'I > 2\s(I)'
_cod_data_source_file jo0c00118_si_001.cif
_cod_data_source_block exp_2209
_cod_original_cell_volume 907.31(7)
_cod_database_code 4038300
_shelxl_version_number 2014/6
_shelx_space_group_comment
;
The symmetry employed for this shelxl refinement is uniquely defined
by the following loop, which should always be used as a source of
symmetry information in preference to the above space-group names.
They are only intended as comments.
;
_shelx_estimated_absorpt_t_max 0.932
_shelx_estimated_absorpt_t_min 0.763
_olex2_refinement_description
;
1. Fixed Uiso
 At 1.2 times of:
  All C(H) groups
 At 1.5 times of:
  All C(H,H,H) groups, All O(H) groups
2.a Ternary CH refined with riding coordinates:
 C15(H15)
2.b Aromatic/amide H refined with riding coordinates:
 C4(H4), C5(H5), C7(H7), C22(H22), C21(H21), C20(H20), C18(H18), C10(H10),
 C14(H14), C6(H6), C19(H19), C12(H12), C13(H13), C11(H11)
2.c Idealised Me refined as rotating group:
 C16(H16A,H16B,H16C)
2.d Idealised tetrahedral OH refined as rotating group:
 O2(H2)
;
_olex2_submission_special_instructions 'No special instructions were received'

loop_
_space_group_symop_operation_xyz
'x, y, z'
'-x, -y, -z'

loop_
_atom_site_label
_atom_site_type_symbol
_atom_site_fract_x
_atom_site_fract_y
_atom_site_fract_z
_atom_site_U_iso_or_equiv
_atom_site_adp_type
_atom_site_occupancy
_atom_site_site_symmetry_order
_atom_site_calc_flag
_atom_site_refinement_flags_posn
_atom_site_refinement_flags_adp
_atom_site_refinement_flags_occupancy
_atom_site_disorder_assembly
_atom_site_disorder_group
P1 P 0.74253(6) 0.77298(5) 0.89291(5) 0.02294(19) Uani 1 1 d . . . . .
O1 O 0.87644(18) 0.86849(16) 1.03397(14) 0.0287(4) Uani 1 1 d . . . . .
O2 O 0.79561(19) 1.07266(16) 0.85533(15) 0.0300(4) Uani 1 1 d . . . . .
H2 H 0.8969 1.0948 0.8930 0.045 Uiso 1 1 calc GR . . . .
C3 C 0.7757(2) 0.6092(2) 0.7076(2) 0.0244(4) Uani 1 1 d . . . . .
C4 C 0.7958(3) 0.4953(2) 0.6416(2) 0.0279(4) Uani 1 1 d . . . . .
H4 H 0.8024 0.4913 0.5598 0.033 Uiso 1 1 calc R . . . .
C2 C 0.7669(2) 0.7370(2) 0.6650(2) 0.0243(4) Uani 1 1 d . . . . .
C8 C 0.7614(3) 0.6108(2) 0.8290(2) 0.0251(4) Uani 1 1 d . . . . .
C17 C 0.5387(3) 0.7312(2) 0.8809(2) 0.0238(4) Uani 1 1 d . . . . .
C9 C 0.7932(3) 0.7583(2) 0.5445(2) 0.0259(4) Uani 1 1 d . . . . .
C1 C 0.7415(3) 0.8293(2) 0.7464(2) 0.0246(4) Uani 1 1 d . . . . .
C5 C 0.8061(3) 0.3866(2) 0.7002(2) 0.0299(5) Uani 1 1 d . . . . .
H5 H 0.8207 0.3105 0.6569 0.036 Uiso 1 1 calc R . . . .
C7 C 0.7718(3) 0.5031(2) 0.8866(2) 0.0282(5) Uani 1 1 d . . . . .
H7 H 0.7634 0.5059 0.9676 0.034 Uiso 1 1 calc R . . . .
C22 C 0.5236(3) 0.8240(2) 0.9768(2) 0.0272(4) Uani 1 1 d . . . . .
H22 H 0.6176 0.9016 1.0465 0.033 Uiso 1 1 calc R . . . .
C15 C 0.7193(3) 0.9642(2) 0.7263(2) 0.0272(4) Uani 1 1 d . . . . .
H15 H 0.7708 0.9976 0.6700 0.033 Uiso 1 1 calc R . . . .
C21 C 0.3671(3) 0.7998(2) 0.9675(2) 0.0284(5) Uani 1 1 d . . . . .
H21 H 0.3562 0.8616 1.0308 0.034 Uiso 1 1 calc R . . . .
C20 C 0.2278(3) 0.6839(3) 0.8641(2) 0.0320(5) Uani 1 1 d . . . . .
H20 H 0.1234 0.6677 0.8586 0.038 Uiso 1 1 calc R . . . .
C18 C 0.3981(3) 0.6155(2) 0.7767(2) 0.0309(5) Uani 1 1 d . . . . .
H18 H 0.4084 0.5544 0.7123 0.037 Uiso 1 1 calc R . . . .
C10 C 0.9542(3) 0.7993(2) 0.5593(2) 0.0316(5) Uani 1 1 d . . . . .
H10 H 1.0424 0.8095 0.6421 0.038 Uiso 1 1 calc R . . . .
C14 C 0.6630(3) 0.7417(3) 0.4197(2) 0.0334(5) Uani 1 1 d . . . . .
H14 H 0.5551 0.7145 0.4091 0.040 Uiso 1 1 calc R . . . .
C6 C 0.7951(3) 0.3899(2) 0.8213(2) 0.0310(5) Uani 1 1 d . . . . .
H6 H 0.8032 0.3171 0.8591 0.037 Uiso 1 1 calc R . . . .
C16 C 0.5354(3) 0.9399(3) 0.6548(2) 0.0336(5) Uani 1 1 d . . . . .
H16A H 0.4843 0.9073 0.7095 0.050 Uiso 1 1 calc GR . . . .
H16B H 0.4798 0.8692 0.5650 0.050 Uiso 1 1 calc GR . . . .
H16C H 0.5263 1.0278 0.6447 0.050 Uiso 1 1 calc GR . . . .
C19 C 0.2427(3) 0.5912(3) 0.7684(2) 0.0342(5) Uani 1 1 d . . . . .
H19 H 0.1486 0.5133 0.6991 0.041 Uiso 1 1 calc R . . . .
C12 C 0.8525(4) 0.8083(3) 0.3262(3) 0.0395(6) Uani 1 1 d . . . . .
H12 H 0.8724 0.8259 0.2536 0.047 Uiso 1 1 calc R . . . .
C13 C 0.6918(3) 0.7653(3) 0.3103(2) 0.0405(6) Uani 1 1 d . . . . .
H13 H 0.6033 0.7522 0.2264 0.049 Uiso 1 1 calc R . . . .
C11 C 0.9831(3) 0.8251(3) 0.4500(3) 0.0377(6) Uani 1 1 d . . . . .
H11 H 1.0910 0.8538 0.4607 0.045 Uiso 1 1 calc R . . . .

loop_
_atom_site_aniso_label
_atom_site_aniso_U_11
_atom_site_aniso_U_22
_atom_site_aniso_U_33
_atom_site_aniso_U_23
_atom_site_aniso_U_13
_atom_site_aniso_U_12
P1 0.0244(3) 0.0277(3) 0.0216(3) 0.0088(2) 0.0135(2) 0.0124(2)
O1 0.0259(8) 0.0363(8) 0.0231(7) 0.0074(6) 0.0124(6) 0.0115(6)
O2 0.0301(8) 0.0308(8) 0.0315(8) 0.0056(6) 0.0152(7) 0.0165(6)
C3 0.0206(10) 0.0283(10) 0.0257(10) 0.0090(8) 0.0112(8) 0.0111(8)
C4 0.0243(10) 0.0321(11) 0.0283(11) 0.0070(9) 0.0137(9) 0.0122(8)
C2 0.0224(10) 0.0283(10) 0.0230(10) 0.0074(8) 0.0117(8) 0.0104(8)
C8 0.0219(10) 0.0304(10) 0.0261(10) 0.0098(8) 0.0125(8) 0.0125(8)
C17 0.0285(10) 0.0262(10) 0.0230(10) 0.0103(8) 0.0148(9) 0.0141(8)
C9 0.0333(11) 0.0272(10) 0.0249(10) 0.0095(8) 0.0179(9) 0.0155(8)
C1 0.0259(10) 0.0261(10) 0.0245(10) 0.0091(8) 0.0138(8) 0.0105(8)
C5 0.0250(10) 0.0281(11) 0.0367(12) 0.0075(9) 0.0134(9) 0.0137(8)
C7 0.0283(11) 0.0347(11) 0.0280(11) 0.0156(9) 0.0145(9) 0.0162(9)
C22 0.0302(11) 0.0275(10) 0.0271(11) 0.0082(8) 0.0162(9) 0.0122(8)
C15 0.0320(11) 0.0275(10) 0.0282(11) 0.0084(8) 0.0186(9) 0.0141(8)
C21 0.0341(11) 0.0323(11) 0.0290(11) 0.0114(9) 0.0199(9) 0.0187(9)
C20 0.0284(11) 0.0414(12) 0.0376(12) 0.0173(10) 0.0211(10) 0.0183(9)
C18 0.0309(11) 0.0321(11) 0.0315(11) 0.0051(9) 0.0174(10) 0.0139(9)
C10 0.0356(12) 0.0374(12) 0.0312(11) 0.0145(9) 0.0197(10) 0.0193(10)
C14 0.0348(12) 0.0386(12) 0.0276(11) 0.0102(9) 0.0164(10) 0.0139(10)
C6 0.0285(11) 0.0314(11) 0.0380(12) 0.0165(9) 0.0158(10) 0.0151(9)
C16 0.0345(12) 0.0367(12) 0.0307(11) 0.0127(9) 0.0125(10) 0.0187(10)
C19 0.0278(11) 0.0368(12) 0.0367(12) 0.0096(10) 0.0154(10) 0.0124(9)
C12 0.0631(17) 0.0351(12) 0.0351(13) 0.0138(10) 0.0353(13) 0.0206(11)
C13 0.0502(15) 0.0459(14) 0.0248(11) 0.0131(10) 0.0167(11) 0.0189(12)
C11 0.0494(14) 0.0392(13) 0.0436(14) 0.0172(11) 0.0346(12) 0.0226(11)

loop_
_atom_type_symbol
_atom_type_description
_atom_type_scat_dispersion_real
_atom_type_scat_dispersion_imag
_atom_type_scat_source
C C 0.0181 0.0091 'International Tables Vol C Tables 4.2.6.8 and 6.1.1.4'
H H 0.0000 0.0000 'International Tables Vol C Tables 4.2.6.8 and 6.1.1.4'
O O 0.0492 0.0322 'International Tables Vol C Tables 4.2.6.8 and 6.1.1.4'
P P 0.2955 0.4335 'International Tables Vol C Tables 4.2.6.8 and 6.1.1.4'

loop_
_geom_angle_atom_site_label_1
_geom_angle_atom_site_label_2
_geom_angle_atom_site_label_3
_geom_angle
_geom_angle_site_symmetry_1
_geom_angle_site_symmetry_3
_geom_angle_publ_flag
O1 P1 C8 115.84(9) . . ?
O1 P1 C17 111.21(9) . . ?
O1 P1 C1 117.86(9) . . ?
C8 P1 C1 92.30(9) . . ?
C17 P1 C8 109.70(10) . . ?
C17 P1 C1 108.40(9) . . ?
C15 O2 H2 109.5 . . ?
C4 C3 C2 127.44(19) . . ?
C4 C3 C8 119.51(19) . . ?
C8 C3 C2 113.05(18) . . ?
C3 C4 H4 120.5 . . ?
C3 C4 C5 119.0(2) . . ?
C5 C4 H4 120.5 . . ?
C3 C2 C9 120.22(18) . . ?
C1 C2 C3 114.76(18) . . ?
C1 C2 C9 124.96(19) . . ?
C3 C8 P1 109.37(15) . . ?
C7 C8 P1 129.24(16) . . ?
C7 C8 C3 121.28(19) . . ?
C22 C17 P1 117.56(16) . . ?
C18 C17 P1 122.27(16) . . ?
C18 C17 C22 120.09(19) . . ?
C10 C9 C2 118.86(19) . . ?
C14 C9 C2 121.95(19) . . ?
C14 C9 C10 119.17(19) . . ?
C2 C1 P1 110.30(15) . . ?
C2 C1 C15 127.08(19) . . ?
C15 C1 P1 122.60(15) . . ?
C4 C5 H5 119.3 . . ?
C6 C5 C4 121.3(2) . . ?
C6 C5 H5 119.3 . . ?
C8 C7 H7 120.5 . . ?
C8 C7 C6 119.02(19) . . ?
C6 C7 H7 120.5 . . ?
C17 C22 H22 120.2 . . ?
C21 C22 C17 119.6(2) . . ?
C21 C22 H22 120.2 . . ?
O2 C15 C1 110.87(17) . . ?
O2 C15 H15 109.1 . . ?
O2 C15 C16 106.83(17) . . ?
C1 C15 H15 109.1 . . ?
C1 C15 C16 111.88(18) . . ?
C16 C15 H15 109.1 . . ?
C22 C21 H21 120.0 . . ?
C20 C21 C22 119.96(19) . . ?
C20 C21 H21 120.0 . . ?
C21 C20 H20 119.8 . . ?
C21 C20 C19 120.5(2) . . ?
C19 C20 H20 119.8 . . ?
C17 C18 H18 119.9 . . ?
C19 C18 C17 120.1(2) . . ?
C19 C18 H18 119.9 . . ?
C9 C10 H10 120.0 . . ?
C9 C10 C11 120.0(2) . . ?
C11 C10 H10 120.0 . . ?
C9 C14 H14 119.7 . . ?
C9 C14 C13 120.7(2) . . ?
C13 C14 H14 119.7 . . ?
C5 C6 C7 119.8(2) . . ?
C5 C6 H6 120.1 . . ?
C7 C6 H6 120.1 . . ?
C15 C16 H16A 109.5 . . ?
C15 C16 H16B 109.5 . . ?
C15 C16 H16C 109.5 . . ?
H16A C16 H16B 109.5 . . ?
H16A C16 H16C 109.5 . . ?
H16B C16 H16C 109.5 . . ?
C20 C19 H19 120.1 . . ?
C18 C19 C20 119.7(2) . . ?
C18 C19 H19 120.1 . . ?
C13 C12 H12 120.1 . . ?
C11 C12 H12 120.1 . . ?
C11 C12 C13 119.8(2) . . ?
C14 C13 H13 120.0 . . ?
C12 C13 C14 120.0(2) . . ?
C12 C13 H13 120.0 . . ?
C10 C11 H11 119.8 . . ?
C12 C11 C10 120.4(2) . . ?
C12 C11 H11 119.8 . . ?

loop_
_geom_bond_atom_site_label_1
_geom_bond_atom_site_label_2
_geom_bond_distance
_geom_bond_site_symmetry_2
_geom_bond_publ_flag
P1 O1 1.4889(15) . ?
P1 C8 1.802(2) . ?
P1 C17 1.798(2) . ?
P1 C1 1.813(2) . ?
O2 H2 0.8200 . ?
O2 C15 1.417(3) . ?
C3 C4 1.389(3) . ?
C3 C2 1.491(3) . ?
C3 C8 1.404(3) . ?
C4 H4 0.9300 . ?
C4 C5 1.398(3) . ?
C2 C9 1.492(3) . ?
C2 C1 1.347(3) . ?
C8 C7 1.384(3) . ?
C17 C22 1.396(3) . ?
C17 C18 1.389(3) . ?
C9 C10 1.393(3) . ?
C9 C14 1.385(3) . ?
C1 C15 1.513(3) . ?
C5 H5 0.9300 . ?
C5 C6 1.384(3) . ?
C7 H7 0.9300 . ?
C7 C6 1.397(3) . ?
C22 H22 0.9300 . ?
C22 C21 1.390(3) . ?
C15 H15 0.9800 . ?
C15 C16 1.524(3) . ?
C21 H21 0.9300 . ?
C21 C20 1.383(3) . ?
C20 H20 0.9300 . ?
C20 C19 1.392(3) . ?
C18 H18 0.9300 . ?
C18 C19 1.384(3) . ?
C10 H10 0.9300 . ?
C10 C11 1.394(3) . ?
C14 H14 0.9300 . ?
C14 C13 1.389(3) . ?
C6 H6 0.9300 . ?
C16 H16A 0.9600 . ?
C16 H16B 0.9600 . ?
C16 H16C 0.9600 . ?
C19 H19 0.9300 . ?
C12 H12 0.9300 . ?
C12 C13 1.385(4) . ?
C12 C11 1.380(4) . ?
C13 H13 0.9300 . ?
C11 H11 0.9300 . ?
